data_7125517
loop_
_publ_author_name
'Neeraj, S.'
'Forster, P. M.'
'Rao, C. N. R.'
'Cheetham, A. K.'

_publ_section_title
;
 A new route for the synthesis of open-framework metal phosphates using
 organophosphates
;
_journal_issue 24
_journal_name_full 'Chemical Communications'
_journal_page_first 2716
_journal_paper_doi 10.1039/b107898b
_journal_year 2001
_chemical_formula_sum 'C1.71 H0 Co N0.71 O3.43 P0.86'
_chemical_formula_weight 170.93
_space_group_IT_number 148
_space_group_name_Hall '-R 3'
_space_group_name_H-M_alt 'R -3 :H'
_atom_sites_solution_hydrogens geom
_atom_sites_solution_primary direct
_atom_sites_solution_secondary difmap
_audit_creation_method SHELXL-97
_cell_angle_alpha 90.00
_cell_angle_beta 90.00
_cell_angle_gamma 120.00
_cell_formula_units_Z 21
_cell_length_a 13.4892(18)
_cell_length_b 13.4892(18)
_cell_length_c 14.984(3)
_cell_measurement_temperature 293(2)
_cell_volume 2361.2(6)
_computing_structure_refinement 'SHELXL-97 (Sheldrick, 1997)'
_computing_structure_solution 'SHELXS-97 (Sheldrick, 1990)'
_diffrn_ambient_temperature 293(2)
_diffrn_measured_fraction_theta_full 0.944
_diffrn_measured_fraction_theta_max 0.944
_diffrn_measurement_device_type 'Siemen's SMART-CCD'
_diffrn_radiation_monochromator graphite
_diffrn_radiation_source 'fine-focus sealed tube'
_diffrn_radiation_type MoK\a
_diffrn_radiation_wavelength 0.71073
_diffrn_reflns_av_R_equivalents 0.0991
_diffrn_reflns_av_sigmaI/netI 0.0680
_diffrn_reflns_limit_h_max 17
_diffrn_reflns_limit_h_min -9
_diffrn_reflns_limit_k_max 18
_diffrn_reflns_limit_k_min -17
_diffrn_reflns_limit_l_max 18
_diffrn_reflns_limit_l_min -17
_diffrn_reflns_number 4707
_diffrn_reflns_theta_full 28.31
_diffrn_reflns_theta_max 28.31
_diffrn_reflns_theta_min 2.21
_exptl_absorpt_coefficient_mu 4.008
_exptl_crystal_colour 'Deep purple blue'
_exptl_crystal_density_diffrn 2.524
_exptl_crystal_density_method 'not measured'
_exptl_crystal_description 'Rhombus shaped'
_exptl_crystal_F_000 1734
_exptl_crystal_size_max 0.2mm
_exptl_crystal_size_mid 0.08mm
_exptl_crystal_size_min 0.08mm
_refine_diff_density_max 1.805
_refine_diff_density_min -0.752
_refine_diff_density_rms 0.158
_refine_ls_extinction_method none
_refine_ls_goodness_of_fit_ref 1.032
_refine_ls_hydrogen_treatment mixed
_refine_ls_matrix_type full
_refine_ls_number_parameters 101
_refine_ls_number_reflns 1234
_refine_ls_number_restraints 0
_refine_ls_restrained_S_all 1.032
_refine_ls_R_factor_all 0.1037
_refine_ls_R_factor_gt 0.0664
_refine_ls_shift/su_max 0.020
_refine_ls_shift/su_mean 0.002
_refine_ls_structure_factor_coef Fsqd
_refine_ls_weighting_details 'calc w=1/[\s^2^(Fo^2^)+(0.0783P)^2^+34.0005P] where P=(Fo^2^+2Fc^2^)/3'
_refine_ls_weighting_scheme calc
_refine_ls_wR_factor_gt 0.1592
_refine_ls_wR_factor_ref 0.1796
_reflns_number_gt 841
_reflns_number_total 1234
_reflns_threshold_expression >2sigma(I)
_cod_data_source_file b107898b.txt
_cod_data_source_block 315nm_(Compound_VI)
_cod_database_code 7125517

loop_
_symmetry_equiv_pos_as_xyz
'x, y, z'
'-y, x-y, z'
'-x+y, -x, z'
'x+2/3, y+1/3, z+1/3'
'-y+2/3, x-y+1/3, z+1/3'
'-x+y+2/3, -x+1/3, z+1/3'
'x+1/3, y+2/3, z+2/3'
'-y+1/3, x-y+2/3, z+2/3'
'-x+y+1/3, -x+2/3, z+2/3'
'-x, -y, -z'
'y, -x+y, -z'
'x-y, x, -z'
'-x+2/3, -y+1/3, -z+1/3'
'y+2/3, -x+y+1/3, -z+1/3'
'x-y+2/3, x+1/3, -z+1/3'
'-x+1/3, -y+2/3, -z+2/3'
'y+1/3, -x+y+2/3, -z+2/3'
'x-y+1/3, x+2/3, -z+2/3'

loop_
_atom_site_label
_atom_site_type_symbol
_atom_site_fract_x
_atom_site_fract_y
_atom_site_fract_z
_atom_site_U_iso_or_equiv
_atom_site_adp_type
_atom_site_occupancy
_atom_site_symmetry_multiplicity
_atom_site_calc_flag
_atom_site_refinement_flags
C2 C 0.124(5) -0.066(5) 0.894(3) 0.37(3) Uiso 1 1 d .
C1 C 0.111(9) 0.016(10) 0.841(8) 0.53(5) Uiso 1 1 d .
Co1 Co 0.24863(8) 0.03935(10) 0.59137(7) 0.0414(4) Uani 0.962(10) 1 d P
Co2 Co 0.0000 0.0000 0.47577(19) 0.0330(11) Uani 0.50 3 d SP
P1 P 0.20068(17) 0.2291(2) 0.60752(13) 0.0516(9) Uani 0.993(12) 1 d P
O1 O 0.2869(10) 0.2886(17) 0.6865(7) 0.068(6) Uani 0.53(2) 1 d P
O1A O 0.2795(9) 0.2026(13) 0.6695(10) 0.051(5) Uani 0.47(2) 1 d P
O4 O 0.1513(10) 0.1099(12) 0.594(3) 0.042(6) Uani 0.64(7) 1 d P
O3 O 0.3066(5) 0.0439(7) 0.4697(4) 0.075(2) Uani 1 1 d .
O2 O 0.159(4) -0.1105(15) 0.633(3) 0.048(7) Uani 0.54(12) 1 d P
O4A O 0.1376(16) 0.0980(14) 0.548(3) 0.030(7) Uani 0.36(7) 1 d P
O2A O 0.119(6) -0.107(2) 0.657(3) 0.057(12) Uani 0.46(12) 1 d P
N2 N 0.1667 -0.1667 0.8333 0.144(7) Uiso 1 2 d S
N1 N 0.0000 0.0000 0.81(2) 1.0(3) Uiso 1 3 d S

loop_
_atom_site_aniso_label
_atom_site_aniso_U_11
_atom_site_aniso_U_22
_atom_site_aniso_U_33
_atom_site_aniso_U_23
_atom_site_aniso_U_13
_atom_site_aniso_U_12
Co1 0.0280(6) 0.0536(7) 0.0456(7) 0.0050(5) -0.0001(4) 0.0226(5)
Co2 0.0258(10) 0.0258(10) 0.047(3) 0.000 0.000 0.0129(5)
P1 0.0330(12) 0.0805(19) 0.0319(12) -0.0024(10) -0.0018(8) 0.0212(11)
O1 0.045(7) 0.110(15) 0.047(7) -0.032(7) -0.026(5) 0.037(7)
O1A 0.035(6) 0.052(10) 0.057(8) 0.011(7) -0.011(5) 0.015(5)
O4 0.025(4) 0.034(5) 0.061(17) -0.009(6) -0.015(6) 0.011(4)
O3 0.056(4) 0.141(7) 0.048(4) -0.002(4) -0.002(3) 0.064(4)
O2 0.044(11) 0.051(7) 0.053(11) 0.019(7) -0.002(11) 0.027(7)
O4A 0.018(7) 0.036(7) 0.030(18) -0.024(7) -0.019(7) 0.009(5)
O2A 0.05(2) 0.063(10) 0.044(13) -0.004(9) -0.019(12) 0.016(9)

loop_
_atom_type_symbol
_atom_type_description
_atom_type_scat_dispersion_real
_atom_type_scat_dispersion_imag
_atom_type_scat_source
C C 0.0033 0.0016 'International Tables Vol C Tables 4.2.6.8 and 6.1.1.4'
H H 0.0000 0.0000 'International Tables Vol C Tables 4.2.6.8 and 6.1.1.4'
N N 0.0061 0.0033 'International Tables Vol C Tables 4.2.6.8 and 6.1.1.4'
O O 0.0106 0.0060 'International Tables Vol C Tables 4.2.6.8 and 6.1.1.4'
P P 0.1023 0.0942 'International Tables Vol C Tables 4.2.6.8 and 6.1.1.4'
Co Co 0.3494 0.9721 'International Tables Vol C Tables 4.2.6.8 and 6.1.1.4'

loop_
_geom_angle_atom_site_label_1
_geom_angle_atom_site_label_2
_geom_angle_atom_site_label_3
_geom_angle
_geom_angle_site_symmetry_1
_geom_angle_site_symmetry_3
C1 C2 N2 118(6) . .
C2 C1 N1 125(10) . .
O2 Co1 O1 88.7(11) . 13_556
O2 Co1 O4 106.9(16) . .
O1 Co1 O4 142.6(12) 13_556 .
O2 Co1 O1A 112.8(6) . 13_556
O1 Co1 O1A 34.1(5) 13_556 13_556
O4 Co1 O1A 109.7(11) . 13_556
O2 Co1 O3 112.0(17) . .
O1 Co1 O3 93.2(4) 13_556 .
O4 Co1 O3 110.8(11) . .
O1A Co1 O3 104.6(5) 13_556 .
O2 Co1 O4A 108.3(13) . .
O1 Co1 O4A 158.1(10) 13_556 .
O4 Co1 O4A 19.6(4) . .
O1A Co1 O4A 124.1(10) 13_556 .
O3 Co1 O4A 92.9(12) . .
O2 Co1 O2A 18.0(8) . .
O1 Co1 O2A 98.5(16) 13_556 .
O4 Co1 O2A 90(2) . .
O1A Co1 O2A 114.1(7) 13_556 .
O3 Co1 O2A 126.0(17) . .
O4A Co1 O2A 95(2) . .
O2 Co1 O1A 124.4(17) . .
O1 Co1 O1A 91.2(6) 13_556 .
O4 Co1 O1A 51.9(10) . .
O1A Co1 O1A 57.9(7) 13_556 .
O3 Co1 O1A 123.5(4) . .
O4A Co1 O1A 68.0(11) . .
O2A Co1 O1A 109(2) . .
Co2 Co2 O4A 102.3(16) 10_556 10_556
Co2 Co2 O4A 102.3(16) 10_556 12_556
O4A Co2 O4A 115.6(11) 10_556 12_556
Co2 Co2 O4A 102.3(16) 10_556 11_556
O4A Co2 O4A 115.6(11) 10_556 11_556
O4A Co2 O4A 115.6(11) 12_556 11_556
Co2 Co2 O4A 56.7(11) 10_556 .
O4A Co2 O4A 159.0(6) 10_556 .
O4A Co2 O4A 73.1(15) 12_556 .
O4A Co2 O4A 73.1(15) 11_556 .
Co2 Co2 O4A 56.7(11) 10_556 2
O4A Co2 O4A 73.1(15) 10_556 2
O4A Co2 O4A 73.1(15) 12_556 2
O4A Co2 O4A 159.0(6) 11_556 2
O4A Co2 O4A 92.7(15) . 2
Co2 Co2 O4A 56.7(11) 10_556 3
O4A Co2 O4A 73.1(15) 10_556 3
O4A Co2 O4A 159.0(6) 12_556 3
O4A Co2 O4A 73.1(15) 11_556 3
O4A Co2 O4A 92.7(15) . 3
O4A Co2 O4A 92.7(15) 2 3
Co2 Co2 O4 119.9(8) 10_556 10_556
O4A Co2 O4 17.6(9) 10_556 10_556
O4A Co2 O4 109.1(12) 12_556 10_556
O4A Co2 O4 107.8(17) 11_556 10_556
O4A Co2 O4 176.5(6) . 10_556
O4A Co2 O4 85.5(15) 2 10_556
O4A Co2 O4 84.4(11) 3 10_556
Co2 Co2 O4 119.9(8) 10_556 11_556
O4A Co2 O4 109.1(12) 10_556 11_556
O4A Co2 O4 107.8(17) 12_556 11_556
O4A Co2 O4 17.6(9) 11_556 11_556
O4A Co2 O4 84.4(11) . 11_556
O4A Co2 O4 176.5(6) 2 11_556
O4A Co2 O4 85.5(15) 3 11_556
O4 Co2 O4 97.3(11) 10_556 11_556
Co2 Co2 O4 119.9(8) 10_556 12_556
O4A Co2 O4 107.8(16) 10_556 12_556
O4A Co2 O4 17.6(9) 12_556 12_556
O4A Co2 O4 109.1(12) 11_556 12_556
O4A Co2 O4 85.5(15) . 12_556
O4A Co2 O4 84.4(11) 2 12_556
O4A Co2 O4 176.5(6) 3 12_556
O4 Co2 O4 97.3(11) 10_556 12_556
O4 Co2 O4 97.3(11) 11_556 12_556
O4 P1 O2A 98(3) . 2
O4 P1 O3 117.8(15) . 12_556
O2A P1 O3 126(4) 2 12_556
O4 P1 O1 119.7(16) . .
O2A P1 O1 92.1(11) 2 .
O3 P1 O1 102.2(6) 12_556 .
O4 P1 O1A 79.2(13) . .
O2A P1 O1A 112(3) 2 .
O3 P1 O1A 113.9(5) 12_556 .
O1 P1 O1A 42.5(6) . .
O4 P1 O2 114.5(13) . 2
O2A P1 O2 24.5(19) 2 2
O3 P1 O2 101(2) 12_556 2
O1 P1 O2 97.9(10) . 2
O1A P1 O2 130.1(18) . 2
O4 P1 O4A 22.4(6) . .
O2A P1 O4A 105(2) 2 .
O3 P1 O4A 97.6(13) 12_556 .
O1 P1 O4A 138.8(14) . .
O1A P1 O4A 96.3(14) . .
O2 P1 O4A 113.2(8) 2 .
O1A O1 P1 69.3(8) . .
O1A O1 Co1 75.3(10) . 13_556
P1 O1 Co1 141.0(11) . 13_556
O1 O1A P1 68.2(8) . .
O1 O1A Co1 70.6(9) . 13_556
P1 O1A Co1 135.7(10) . 13_556
O1 O1A Co1 162.0(11) . .
P1 O1A Co1 95.5(7) . .
Co1 O1A Co1 122.1(7) 13_556 .
O4A O4 P1 108(2) . .
O4A O4 Co1 92(3) . .
P1 O4 Co1 120.2(9) . .
O4A O4 Co2 46.1(17) . 10_556
P1 O4 Co2 127.6(11) . 10_556
Co1 O4 Co2 107.1(12) . 10_556
P1 O3 Co1 118.0(4) 11_556 .
O2A O2 P1 64(3) . 3
O2A O2 Co1 102(3) . .
P1 O2 Co1 127.2(10) 3 .
O4 O4A Co2 116(2) . 10_556
O4 O4A P1 49.4(15) . .
Co2 O4A P1 132.8(10) 10_556 .
O4 O4A Co2 137(2) . .
Co2 O4A Co2 21.0(6) 10_556 .
P1 O4A Co2 139.9(12) . .
O4 O4A Co1 69(3) . .
Co2 O4A Co1 118.5(9) 10_556 .
P1 O4A Co1 98.3(18) . .
Co2 O4A Co1 121.3(9) . .
O2 O2A P1 92(4) . 3
O2 O2A Co1 60(3) . .
P1 O2A Co1 121(3) 3 .
C2 N2 C2 180.000(14) . 16_546
C1 N1 C1 110(10) 3 .
C1 N1 C1 110(10) 3 2
C1 N1 C1 110(10) . 2

loop_
_geom_bond_atom_site_label_1
_geom_bond_atom_site_label_2
_geom_bond_distance
_geom_bond_site_symmetry_2
C2 C1 1.44(11) .
C2 N2 1.95(5) .
C1 N1 1.48(17) .
Co1 O2 1.87(2) .
Co1 O1 1.923(11) 13_556
Co1 O4 1.970(9) .
Co1 O1A 1.972(12) 13_556
Co1 O3 1.973(6) .
Co1 O4A 2.11(3) .
Co1 O2A 2.12(5) .
Co1 O1A 2.340(19) .
Co2 Co2 0.726(6) 10_556
Co2 O4A 1.69(3) 10_556
Co2 O4A 1.69(3) 12_556
Co2 O4A 1.69(3) 11_556
Co2 O4A 1.98(4) .
Co2 O4A 1.98(4) 2
Co2 O4A 1.98(4) 3
Co2 O4 2.11(3) 10_556
Co2 O4 2.11(3) 11_556
Co2 O4 2.11(3) 12_556
P1 O4 1.413(18) .
P1 O2A 1.45(2) 2
P1 O3 1.502(6) 12_556
P1 O1 1.569(10) .
P1 O1A 1.581(11) .
P1 O2 1.61(3) 2
P1 O4A 1.77(3) .
O1 O1A 1.143(17) .
O1 Co1 1.923(11) 13_556
O1A Co1 1.972(12) 13_556
O4 O4A 0.710(14) .
O4 Co2 2.11(3) 10_556
O3 P1 1.502(6) 11_556
O2 O2A 0.67(4) .
O2 P1 1.61(3) 3
O4A Co2 1.69(3) 10_556
O2A P1 1.45(2) 3
N2 C2 1.95(5) 16_546
N1 C1 1.48(17) 3
N1 C1 1.48(17) 2
